data_2014760
loop_
_publ_author_name
'Kuratieva, Natalia V.'
'Naumova, Marina I.'
'Podberezskaya, Nina V.'
'Naumov, Dmitry Yu.'

_publ_section_title
;
 The bivalent metal hypophosphites Sr(H~2~PO~2~)~2~, Pb(H~2~PO~2~)~2~
 and Ba(H~2~PO~2~)~2~
;
_journal_issue 2
_journal_name_full 'Acta Crystallographica Section C'
_journal_page_first i14
_journal_page_last i16
_journal_paper_doi 10.1107/S010827010403166X
_journal_volume 61
_journal_year 2005
_chemical_formula_iupac 'Pb (H2 P O2)2'
_chemical_formula_moiety '2(H2 O2 P), Pb'
_chemical_formula_sum 'H4 O4 P2 Pb'
_chemical_formula_weight 337.16
_chemical_name_common 'Lead bis(hypohposphite)'
_chemical_name_systematic
;
Lead bis(dihydrogenphosphate)
;
_space_group_IT_number 15
_symmetry_cell_setting monoclinic
_symmetry_space_group_name_Hall '-C 2yc'
_symmetry_space_group_name_H-M 'C 1 2/c 1'
_atom_sites_solution_hydrogens difmap
_atom_sites_solution_primary direct
_atom_sites_solution_secondary difmap
_audit_creation_method SHELXL-97
_cell_angle_alpha 90.00
_cell_angle_beta 93.30(3)
_cell_angle_gamma 90.00
_cell_formula_units_Z 4
_cell_length_a 15.516(3)
_cell_length_b 6.0081(12)
_cell_length_c 5.9686(12)
_cell_measurement_reflns_used 22
_cell_measurement_temperature 293(2)
_cell_measurement_theta_max 13.79
_cell_measurement_theta_min 10.42
_cell_volume 555.48(19)
_computing_cell_refinement CD4CA0
_computing_data_collection 'CD4CA0 (Enraf--Nonius, 1989)'
_computing_data_reduction 'CADDAT (Enraf--Nonius, 1989)'
_computing_molecular_graphics 'BS (Kang & Ozawa, 2002)'
_computing_publication_material SHELXL97
_computing_structure_refinement 'SHELXL97 (Sheldrick, 1997)'
_computing_structure_solution 'SHELXS97 (Sheldrick, 1997)'
_diffrn_ambient_temperature 293(2)
_diffrn_measured_fraction_theta_full 0.998
_diffrn_measured_fraction_theta_max 0.998
_diffrn_measurement_device_type 'Enraf--Nonius CAD-4'
_diffrn_measurement_method 2\q/\q
_diffrn_radiation_monochromator graphite
_diffrn_radiation_source 'fine-focus sealed tube'
_diffrn_radiation_type MoK\a
_diffrn_radiation_wavelength 0.71073
_diffrn_reflns_av_R_equivalents 0.0239
_diffrn_reflns_av_sigmaI/netI 0.0773
_diffrn_reflns_limit_h_max 18
_diffrn_reflns_limit_h_min -18
_diffrn_reflns_limit_k_max 7
_diffrn_reflns_limit_k_min 0
_diffrn_reflns_limit_l_max 7
_diffrn_reflns_limit_l_min 0
_diffrn_reflns_number 528
_diffrn_reflns_theta_full 24.95
_diffrn_reflns_theta_max 24.95
_diffrn_reflns_theta_min 2.63
_diffrn_standards_decay_% 0
_diffrn_standards_interval_time 60
_diffrn_standards_number 3
_exptl_absorpt_coefficient_mu 30.857
_exptl_absorpt_correction_T_max 0.531
_exptl_absorpt_correction_T_min 0.071
_exptl_absorpt_correction_type integration
_exptl_absorpt_process_details SHELX76
_exptl_crystal_colour Colourless
_exptl_crystal_density_diffrn 4.032
_exptl_crystal_density_method 'not measured'
_exptl_crystal_description Plate
_exptl_crystal_F_000 592
_exptl_crystal_size_max 0.10
_exptl_crystal_size_mid 0.10
_exptl_crystal_size_min 0.02
_refine_diff_density_max 0.942
_refine_diff_density_min -0.904
_refine_ls_extinction_coef 0.00011(8)
_refine_ls_extinction_expression Fc^*^=kFc[1+0.001xFc^2^\l^3^/sin(2\q)]^-1/4^
_refine_ls_extinction_method SHELXL97
_refine_ls_goodness_of_fit_ref 0.994
_refine_ls_hydrogen_treatment constr
_refine_ls_matrix_type full
_refine_ls_number_parameters 34
_refine_ls_number_reflns 483
_refine_ls_number_restraints 0
_refine_ls_restrained_S_all 0.994
_refine_ls_R_factor_all 0.0797
_refine_ls_R_factor_gt 0.0333
_refine_ls_shift/su_max 0.000
_refine_ls_shift/su_mean 0.000
_refine_ls_structure_factor_coef Fsqd
_refine_ls_weighting_details 'calc w=1/[\s^2^(Fo^2^)] where P=(Fo^2^+2Fc^2^)/3'
_refine_ls_weighting_scheme calc
_refine_ls_wR_factor_gt 0.0527
_refine_ls_wR_factor_ref 0.0576
_reflns_number_gt 284
_reflns_number_total 483
_reflns_threshold_expression I>2\s(I)
_cod_data_source_file ta1468.cif
_cod_data_source_block II
_cod_depositor_comments
;
The following automatic conversions were performed:
'_symmetry_cell_setting' value 'Monoclinic' changed to 'monoclinic'
according to '/home/saulius/struct/CIF-dictionaries/cif_core.dic'
dictionary named 'cif_core.dic' version 2.4.1 from 2010-06-29.

Automatic conversion script
Id: cif_fix_enum 1527 2010-12-29 10:47:43Z saulius 

The following automatic conversions were performed:

'_symmetry_cell_setting' value 'Monoclinic' changed to 'monoclinic'
according to /home/saulius/struct/CIF-dictionaries/cif_core.dic
dictionary named 'cif_core.dic' version 2.4.1 from 2010-06-29.

Automatic conversion script
Id: cif_fix_values 1715 2011-07-08 13:25:40Z adriana 
;
_cod_original_cell_volume 555.49(19)
_cod_original_sg_symbol_H-M 'C 2/c'
_cod_database_code 2014760

loop_
_symmetry_equiv_pos_as_xyz
'x, y, z'
'-x, y, -z+1/2'
'x+1/2, y+1/2, z'
'-x+1/2, y+1/2, -z+1/2'
'-x, -y, -z'
'x, -y, z-1/2'
'-x+1/2, -y+1/2, -z'
'x+1/2, -y+1/2, z-1/2'

loop_
_atom_site_label
_atom_site_fract_x
_atom_site_fract_y
_atom_site_fract_z
_atom_site_U_iso_or_equiv
_atom_site_adp_type
_atom_site_calc_flag
_atom_site_refinement_flags
_atom_site_occupancy
_atom_site_disorder_assembly
_atom_site_disorder_group
_atom_site_type_symbol
Pb 0.0000 0.2501(4) 0.2500 0.0328(3) Uani d S 1 . . Pb
P 0.1391(2) 0.753(2) 0.2707(7) 0.0413(12) Uani d . 1 . . P
H1 0.1927 0.8864 0.4118 0.050 Uiso calc R 1 . . H
H2 0.1927 0.6251 0.1412 0.050 Uiso calc R 1 . . H
O1 0.0882(7) 0.902(2) 0.1175(17) 0.049(3) Uani d . 1 . . O
O2 0.0902(6) 0.5945(18) 0.4188(16) 0.034(3) Uani d . 1 . . O

loop_
_atom_site_aniso_label
_atom_site_aniso_U_11
_atom_site_aniso_U_22
_atom_site_aniso_U_33
_atom_site_aniso_U_12
_atom_site_aniso_U_13
_atom_site_aniso_U_23
Pb 0.0323(5) 0.0333(5) 0.0329(5) 0.000 0.0018(3) 0.000
P 0.033(2) 0.047(3) 0.044(2) -0.002(7) 0.002(2) -0.030(5)
O1 0.058(8) 0.051(9) 0.038(7) -0.007(7) 0.000(6) 0.011(7)
O2 0.023(6) 0.046(8) 0.033(6) -0.001(6) 0.003(5) -0.011(6)

loop_
_atom_type_symbol
_atom_type_description
_atom_type_scat_dispersion_real
_atom_type_scat_dispersion_imag
_atom_type_scat_source
O O 0.0106 0.0060 'International Tables Vol C Tables 4.2.6.8 and 6.1.1.4'
H H 0.0000 0.0000 'International Tables Vol C Tables 4.2.6.8 and 6.1.1.4'
P P 0.1023 0.0942 'International Tables Vol C Tables 4.2.6.8 and 6.1.1.4'
Pb Pb -3.3944 10.1111 'International Tables Vol C Tables 4.2.6.8 and 6.1.1.4'

loop_
_geom_angle_atom_site_label_1
_geom_angle_atom_site_label_2
_geom_angle_atom_site_label_3
_geom_angle_site_symmetry_1
_geom_angle_site_symmetry_3
_geom_angle
O1 Pb O1 2_545 1_545 75.5(5)
O1 Pb O2 2_545 5_566 75.6(4)
O1 Pb O2 1_545 5_566 143.5(3)
O1 Pb O2 2_545 6_565 143.5(3)
O1 Pb O2 1_545 6_565 75.6(4)
O2 Pb O2 5_566 6_565 138.9(5)
O1 Pb O2 2_545 . 140.4(3)
O1 Pb O2 1_545 . 117.2(3)
O2 Pb O2 5_566 . 74.5(3)
O2 Pb O2 6_565 . 73.8(2)
O1 Pb O2 2_545 2 117.2(3)
O1 Pb O2 1_545 2 140.4(3)
O2 Pb O2 5_566 2 73.8(2)
O2 Pb O2 6_565 2 74.5(3)
O2 Pb O2 . 2 78.0(4)
O1 Pb O1 2_545 5_565 74.1(2)
O1 Pb O1 1_545 5_565 74.6(4)
O2 Pb O1 5_566 5_565 117.6(3)
O2 Pb O1 6_565 5_565 77.1(3)
O2 Pb O1 . 5_565 143.9(3)
O2 Pb O1 2 5_565 73.9(4)
O1 Pb O1 2_545 6_566 74.6(4)
O1 Pb O1 1_545 6_566 74.1(2)
O2 Pb O1 5_566 6_566 77.1(3)
O2 Pb O1 6_565 6_566 117.6(3)
O2 Pb O1 . 6_566 73.9(4)
O2 Pb O1 2 6_566 143.9(3)
O1 Pb O1 5_565 6_566 140.1(5)
O1 P O2 . . 118.1(5)
O1 P H1 . . 107.8
O2 P H1 . . 107.8
O1 P H2 . . 107.8
O2 P H2 . . 107.8
H1 P H2 . . 107.1
P O1 Pb . 1_565 124.2(6)
P O1 Pb . 5_565 122.1(7)
Pb O1 Pb 1_565 5_565 105.4(4)
P O2 Pb . 5_566 120.7(6)
P O2 Pb . . 122.2(5)
Pb O2 Pb 5_566 . 105.5(3)

loop_
_geom_bond_atom_site_label_1
_geom_bond_atom_site_label_2
_geom_bond_site_symmetry_2
_geom_bond_distance
_geom_bond_publ_flag
Pb O1 5_565 2.679(10) ?
Pb O1 6_566 2.679(10) ?
Pb O2 5_566 2.656(9) ?
Pb O2 6_565 2.656(9) ?
Pb O2 . 2.663(10) ?
Pb O2 2 2.663(10) ?
Pb O1 2_545 2.645(12) ?
Pb O1 1_545 2.645(12) ?
P O1 . 1.474(13) ?
P O2 . 1.531(12) ?
P H1 . 1.4000 ?
P H2 . 1.4000 ?
O1 Pb 1_565 2.645(12) ?
O1 Pb 5_565 2.679(10) ?
O2 Pb 5_566 2.656(9) ?
